data_2209307
loop_
_publ_author_name
'Xiao-Ling Wang'
'Kai-Bei Yu'
'Qi-Fa Li'
'Shu-Lin Peng'
'Li-Sheng Ding'

_publ_section_title
;
 8-Acetonyldihydronitidine
;
_journal_coeditor_code SJ2051
_journal_issue 6
_journal_name_full 'Acta Crystallographica Section E'
_journal_page_first o2247
_journal_page_last o2248
_journal_paper_doi 10.1107/S1600536806016369
_journal_volume 62
_journal_year 2006
_chemical_formula_iupac 'C24 H23 N O5'
_chemical_formula_moiety 'C24 H23 N O5'
_chemical_formula_sum 'C24 H23 N O5'
_chemical_formula_weight 405.43
_chemical_melting_point 439.0(10)
_chemical_name_common 8-Acetonyldihydronitidine
_chemical_name_systematic
;
(<i>RS</i>)-13-acetonyl-2,3-dimethoxy-12-methyl-12,13-dihydro-
1,3-benzodioxolo[5,6-c]phenanthridine
;
_space_group_IT_number 14
_symmetry_cell_setting monoclinic
_symmetry_space_group_name_Hall '-P 2yn'
_symmetry_space_group_name_H-M 'P 1 21/n 1'
_atom_sites_solution_hydrogens geom
_atom_sites_solution_primary direct
_atom_sites_solution_secondary difmap
_audit_creation_method SHELXL-97
_cell_angle_alpha 90.00
_cell_angle_beta 93.54(2)
_cell_angle_gamma 90.00
_cell_formula_units_Z 4
_cell_length_a 11.037(3)
_cell_length_b 9.560(3)
_cell_length_c 19.640(5)
_cell_measurement_reflns_used 34
_cell_measurement_temperature 287(2)
_cell_measurement_theta_max 18.82
_cell_measurement_theta_min 2.82
_cell_volume 2068.3(10)
_computing_cell_refinement XSCANS
_computing_data_collection 'XSCANS (Siemens, 1994)'
_computing_data_reduction 'SHELXTL  (Siemens, 1997)'
_computing_molecular_graphics SHELXTL
_computing_publication_material SHELXTL
_computing_structure_refinement 'SHELXL97 (Sheldrick, 1997)'
_computing_structure_solution 'SHELXS97 (Sheldrick, 1997)'
_diffrn_ambient_temperature 287(2)
_diffrn_measured_fraction_theta_full 1.000
_diffrn_measured_fraction_theta_max 1.000
_diffrn_measurement_device_type 'Siemens P4'
_diffrn_measurement_method \w
_diffrn_radiation_monochromator graphite
_diffrn_radiation_source 'normal-focus sealed tube'
_diffrn_radiation_type MoK\a
_diffrn_radiation_wavelength 0.71073
_diffrn_reflns_av_R_equivalents 0.0123
_diffrn_reflns_av_sigmaI/netI 0.0372
_diffrn_reflns_limit_h_max 13
_diffrn_reflns_limit_h_min 0
_diffrn_reflns_limit_k_max 11
_diffrn_reflns_limit_k_min 0
_diffrn_reflns_limit_l_max 24
_diffrn_reflns_limit_l_min -24
_diffrn_reflns_number 4695
_diffrn_reflns_theta_full 26.00
_diffrn_reflns_theta_max 26.00
_diffrn_reflns_theta_min 2.06
_diffrn_standards_decay_% 3.91
_diffrn_standards_interval_count 97
_diffrn_standards_number 3
_exptl_absorpt_coefficient_mu 0.091
_exptl_absorpt_correction_type none
_exptl_crystal_colour colourless
_exptl_crystal_density_diffrn 1.302
_exptl_crystal_density_method 'not measured'
_exptl_crystal_description prism
_exptl_crystal_F_000 856
_exptl_crystal_size_max 0.58
_exptl_crystal_size_mid 0.50
_exptl_crystal_size_min 0.42
_refine_diff_density_max 0.326
_refine_diff_density_min -0.293
_refine_ls_extinction_coef 0.0067(9)
_refine_ls_extinction_expression Fc^*^=kFc[1+0.001xFc^2^\l^3^/sin(2\q)]^-1/4^
_refine_ls_extinction_method SHELXL97
_refine_ls_goodness_of_fit_ref 0.989
_refine_ls_hydrogen_treatment constr
_refine_ls_matrix_type full
_refine_ls_number_parameters 276
_refine_ls_number_reflns 4060
_refine_ls_number_restraints 0
_refine_ls_restrained_S_all 0.989
_refine_ls_R_factor_all 0.0716
_refine_ls_R_factor_gt 0.0431
_refine_ls_shift/su_max 0.001
_refine_ls_shift/su_mean 0.000
_refine_ls_structure_factor_coef Fsqd
_refine_ls_weighting_details 'calc w=1/[\s^2^(Fo^2^)+(0.061P)^2^] where P=(Fo^2^+2Fc^2^)/3'
_refine_ls_weighting_scheme calc
_refine_ls_wR_factor_gt 0.1096
_refine_ls_wR_factor_ref 0.1179
_reflns_number_gt 2522
_reflns_number_total 4060
_reflns_threshold_expression I>2\s(I)
_cod_data_source_file sj2051.cif
_cod_data_source_block I
_cod_depositor_comments
;
The following automatic conversions were performed:
'_symmetry_cell_setting' value 'Monoclinic' changed to 'monoclinic'
according to '/home/saulius/struct/CIF-dictionaries/cif_core.dic'
dictionary named 'cif_core.dic' version 2.4.1 from 2010-06-29.

Automatic conversion script
Id: cif_fix_enum 1527 2010-12-29 10:47:43Z saulius 

The following automatic conversions were performed:

'_chemical_melting_point' value '438--440' was changed to '439.0(10)'
- the average value was taken and precision was estimated.

Automatic conversion script
Id: cif_fix_values 1646 2011-03-28 12:23:43Z adriana 

The following automatic conversions were performed:

'_chemical_melting_point' value '438--440' was changed to '439.0(10)'
- the average value was taken and precision was
estimated.

'_symmetry_cell_setting' value 'Monoclinic' changed to
'monoclinic' according to
/home/saulius/struct/CIF-dictionaries/cif_core.dic dictionary named
'cif_core.dic' version 2.4.1 from 2010-06-29.

Automatic conversion script
Id: cif_fix_values 1715 2011-07-08 13:25:40Z adriana 
;
_cod_original_cell_volume 2068.5(9)
_cod_original_sg_symbol_H-M 'P 21/n'
_cod_database_code 2209307
_cod_database_fobs_code 2209307

loop_
_symmetry_equiv_pos_as_xyz
'x, y, z'
'-x+1/2, y+1/2, -z+1/2'
'-x, -y, -z'
'x-1/2, -y-1/2, z-1/2'

loop_
_atom_site_type_symbol
_atom_site_label
_atom_site_fract_x
_atom_site_fract_y
_atom_site_fract_z
_atom_site_U_iso_or_equiv
_atom_site_adp_type
_atom_site_calc_flag
_atom_site_refinement_flags
_atom_site_occupancy
O O1 0.99139(12) -0.03552(16) 0.08625(8) 0.0692(5) Uani d . 1
O O2 0.88969(14) -0.24542(15) 0.06793(8) 0.0699(5) Uani d . 1
O O3 0.24101(13) 0.71942(15) 0.16738(8) 0.0723(5) Uani d . 1
O O4 0.11721(11) 0.51546(15) 0.11098(7) 0.0554(4) Uani d . 1
O O5 0.83644(13) 0.26566(15) 0.25549(8) 0.0705(5) Uani d . 1
N N7 0.67718(12) 0.35889(14) 0.10856(7) 0.0339(3) Uani d . 1
C C1 0.42985(16) 0.59134(18) 0.16320(9) 0.0403(4) Uani d . 1
H H1 0.4742 0.6661 0.1820 0.048 Uiso calc R 1
C C1' 0.66236(16) 0.40563(19) 0.23037(9) 0.0410(4) Uani d . 1
H H1'A 0.6391 0.4761 0.2626 0.049 Uiso calc R 1
H H1'C 0.6191 0.3202 0.2398 0.049 Uiso calc R 1
C C2 0.30578(16) 0.60260(18) 0.15214(9) 0.0424(5) Uani d . 1
C C2' 0.79710(17) 0.3795(2) 0.24022(9) 0.0427(5) Uani d . 1
C C3 0.23894(15) 0.49158(19) 0.12239(8) 0.0383(4) Uani d . 1
C C3' 0.87930(17) 0.5004(2) 0.23138(10) 0.0551(5) Uani d . 1
H H3'A 0.8679 0.5682 0.2664 0.066 Uiso calc R 1
H H3'B 0.8611 0.5422 0.1875 0.066 Uiso calc R 1
H H3'C 0.9620 0.4688 0.2345 0.066 Uiso calc R 1
C C4A 0.42271(15) 0.35547(17) 0.11944(8) 0.0332(4) Uani d . 1
C C4 0.29721(15) 0.36966(18) 0.10656(8) 0.0370(4) Uani d . 1
H H4 0.2526 0.2958 0.0871 0.044 Uiso calc R 1
C C5 0.48785(15) 0.22454(17) 0.10634(8) 0.0342(4) Uani d . 1
C C6 0.61296(15) 0.22871(17) 0.10260(8) 0.0328(4) Uani d . 1
C C8A 0.48930(15) 0.46860(17) 0.14645(8) 0.0338(4) Uani d . 1
C C8 0.62546(14) 0.45448(17) 0.15801(8) 0.0348(4) Uani d . 1
H H8 0.6612 0.5471 0.1519 0.042 Uiso calc R 1
C C9 0.42865(17) 0.09380(18) 0.09827(9) 0.0422(5) Uani d . 1
H H9 0.3451 0.0889 0.1017 0.051 Uiso calc R 1
C C10A 0.61861(16) -0.02323(18) 0.08235(8) 0.0390(4) Uani d . 1
C C10 0.49111(17) -0.02463(19) 0.08561(9) 0.0449(5) Uani d . 1
H H10 0.4492 -0.1084 0.0789 0.054 Uiso calc R 1
C C11 0.68472(19) -0.1487(2) 0.07242(9) 0.0485(5) Uani d . 1
H H11 0.6453 -0.2340 0.0653 0.058 Uiso calc R 1
C C12 0.80673(19) -0.1391(2) 0.07370(10) 0.0493(5) Uani d . 1
C C13 0.86786(17) -0.0131(2) 0.08445(9) 0.0475(5) Uani d . 1
C C14A 0.68105(16) 0.10581(17) 0.09192(8) 0.0353(4) Uani d . 1
C C14 0.80971(16) 0.10982(19) 0.09308(9) 0.0427(5) Uani d . 1
H H14 0.8522 0.1932 0.0995 0.051 Uiso calc R 1
C C15 1.0052(2) -0.1812(3) 0.07625(15) 0.0855(8) Uani d . 1
H H15A 1.0500 -0.1976 0.0361 0.103 Uiso calc R 1
H H15B 1.0507 -0.2216 0.1152 0.103 Uiso calc R 1
C C22 0.68845(17) 0.4232(2) 0.04164(9) 0.0450(5) Uani d . 1
H H22A 0.7261 0.3583 0.0122 0.054 Uiso calc R 1
H H22B 0.7374 0.5061 0.0466 0.054 Uiso calc R 1
H H22C 0.6093 0.4475 0.0222 0.054 Uiso calc R 1
C C23 0.2828(3) 0.8056(3) 0.21907(14) 0.0972(9) Uani d . 1
H H23A 0.3018 0.7513 0.2594 0.117 Uiso calc R 1
H H23B 0.2215 0.8732 0.2281 0.117 Uiso calc R 1
H H23C 0.3545 0.8530 0.2061 0.117 Uiso calc R 1
C C24 0.04591(18) 0.4040(2) 0.08388(12) 0.0671(7) Uani d . 1
H H24A 0.0731 0.3783 0.0401 0.080 Uiso calc R 1
H H24B -0.0376 0.4326 0.0789 0.080 Uiso calc R 1
H H24C 0.0536 0.3253 0.1142 0.080 Uiso calc R 1

loop_
_atom_site_aniso_label
_atom_site_aniso_U_11
_atom_site_aniso_U_22
_atom_site_aniso_U_33
_atom_site_aniso_U_12
_atom_site_aniso_U_13
_atom_site_aniso_U_23
O1 0.0467(9) 0.0638(10) 0.0960(12) 0.0249(8) -0.0042(8) -0.0174(9)
O2 0.0646(10) 0.0537(9) 0.0905(11) 0.0274(8) -0.0024(8) -0.0169(8)
O3 0.0536(9) 0.0602(10) 0.0998(12) 0.0275(8) -0.0223(8) -0.0395(9)
O4 0.0296(7) 0.0573(9) 0.0784(10) 0.0082(6) -0.0036(6) -0.0164(7)
O5 0.0662(10) 0.0509(9) 0.0904(11) 0.0177(8) -0.0266(8) 0.0053(8)
N7 0.0326(8) 0.0311(8) 0.0375(8) 0.0014(6) -0.0017(6) 0.0027(6)
C1 0.0393(10) 0.0342(10) 0.0461(10) 0.0043(8) -0.0084(8) -0.0065(8)
C1' 0.0427(10) 0.0388(10) 0.0408(10) 0.0033(8) -0.0032(8) -0.0028(8)
C2 0.0405(11) 0.0378(10) 0.0481(11) 0.0110(9) -0.0031(8) -0.0081(8)
C2' 0.0461(11) 0.0429(11) 0.0373(10) 0.0102(9) -0.0120(8) -0.0049(8)
C3 0.0287(9) 0.0455(11) 0.0406(10) 0.0041(8) -0.0008(7) -0.0022(8)
C3' 0.0445(11) 0.0613(14) 0.0581(13) 0.0060(10) -0.0084(9) -0.0052(10)
C4A 0.0343(9) 0.0319(9) 0.0332(9) 0.0027(8) 0.0009(7) 0.0023(7)
C4 0.0334(10) 0.0360(10) 0.0411(10) -0.0010(8) -0.0020(7) -0.0026(8)
C5 0.0353(10) 0.0317(9) 0.0352(9) 0.0030(8) -0.0008(7) 0.0000(7)
C6 0.0362(10) 0.0308(9) 0.0311(9) 0.0023(8) -0.0013(7) 0.0009(7)
C8A 0.0346(9) 0.0314(9) 0.0348(9) 0.0023(8) -0.0027(7) 0.0012(7)
C8 0.0333(9) 0.0289(9) 0.0412(10) 0.0033(8) -0.0053(7) -0.0016(8)
C9 0.0380(10) 0.0373(10) 0.0509(11) -0.0008(8) -0.0005(8) -0.0011(9)
C10A 0.0485(11) 0.0328(10) 0.0353(9) 0.0075(9) 0.0001(8) -0.0014(8)
C10 0.0492(12) 0.0315(10) 0.0533(12) -0.0045(9) -0.0022(9) -0.0030(9)
C11 0.0615(14) 0.0336(10) 0.0497(12) 0.0080(10) -0.0024(9) -0.0041(9)
C12 0.0617(14) 0.0396(11) 0.0460(11) 0.0213(10) -0.0022(9) -0.0072(9)
C13 0.0427(11) 0.0521(12) 0.0471(11) 0.0165(10) -0.0026(8) -0.0048(9)
C14A 0.0416(10) 0.0327(10) 0.0311(9) 0.0058(8) -0.0014(7) -0.0006(7)
C14 0.0407(11) 0.0399(11) 0.0471(11) 0.0064(9) -0.0003(8) -0.0019(8)
C15 0.0644(17) 0.0675(17) 0.123(2) 0.0307(14) -0.0100(15) -0.0278(16)
C22 0.0427(11) 0.0463(11) 0.0461(11) 0.0007(9) 0.0044(8) 0.0068(9)
C23 0.111(2) 0.0823(19) 0.097(2) 0.0359(17) -0.0051(16) -0.0420(16)
C24 0.0327(11) 0.0815(17) 0.0855(16) 0.0020(11) -0.0084(10) -0.0274(13)

loop_
_atom_type_symbol
_atom_type_description
_atom_type_scat_dispersion_real
_atom_type_scat_dispersion_imag
_atom_type_scat_source
C C 0.0033 0.0016 'International Tables Vol C Tables 4.2.6.8 and 6.1.1.4'
H H 0.0000 0.0000 'International Tables Vol C Tables 4.2.6.8 and 6.1.1.4'
N N 0.0061 0.0033 'International Tables Vol C Tables 4.2.6.8 and 6.1.1.4'
O O 0.0106 0.0060 'International Tables Vol C Tables 4.2.6.8 and 6.1.1.4'

loop_
_geom_angle_atom_site_label_1
_geom_angle_atom_site_label_2
_geom_angle_atom_site_label_3
_geom_angle
_geom_angle_publ_flag
C13 O1 C15 105.32(17) yes
C12 O2 C15 105.60(16) yes
C23 O3 C2 119.86(17) yes
C3 O4 C24 117.12(15) yes
C6 N7 C22 111.13(13) no
C6 N7 C8 112.48(13) yes
C22 N7 C8 112.89(14) no
C2 C1 C8A 120.43(16) yes
C2 C1 H1 119.8 ?
C8A C1 H1 119.8 no
C2' C1' C8 111.97(15) yes
C2' C1' H1'A 109.2 no
C8 C1' H1'A 109.2 no
C2' C1' H1'C 109.2 no
C8 C1' H1'C 109.2 no
H1'A C1' H1'C 107.9 no
O3 C2 C1 123.83(17) yes
O3 C2 C3 116.17(16) no
C1 C2 C3 119.99(16) no
O5 C2' C3' 121.27(18) no
O5 C2' C1' 121.28(18) yes
C3' C2' C1' 117.44(16) no
O4 C3 C4 124.92(16) no
O4 C3 C2 115.40(16) no
C4 C3 C2 119.67(15) no
C2' C3' H3'A 109.5 no
C2' C3' H3'B 109.5 no
H3'A C3' H3'B 109.5 no
C2' C3' H3'C 109.5 no
H3'A C3' H3'C 109.5 no
H3'B C3' H3'C 109.5 no
C8A C4A C4 119.10(16) no
C8A C4A C5 118.29(15) no
C4 C4A C5 122.61(15) no
C3 C4 C4A 120.83(16) no
C3 C4 H4 119.6 no
C4A C4 H4 119.6 no
C6 C5 C9 118.27(15) yes
C6 C5 C4A 118.84(15) no
C9 C5 C4A 122.88(15) no
C5 C6 C14A 121.49(15) no
C5 C6 N7 120.61(14) no
C14A C6 N7 117.89(14) yes
C1 C8A C4A 119.89(15) no
C1 C8A C8 121.18(15) yes
C4A C8A C8 118.93(15) no
N7 C8 C8A 112.22(13) no
N7 C8 C1' 109.37(13) no
C8A C8 C1' 111.87(14) no
N7 C8 H8 107.7 no
C8A C8 H8 107.7 no
C1' C8 H8 107.7 no
C10 C9 C5 121.43(17) yes
C10 C9 H9 119.3 no
C5 C9 H9 119.3 no
C10 C10A C14A 118.62(16) no
C10 C10A C11 121.23(17) no
C14A C10A C11 120.11(16) yes
C9 C10 C10A 121.29(17) no
C9 C10 H10 119.4 no
C10A C10 H10 119.4 no
C12 C11 C10A 117.36(18) no
C12 C11 H11 121.3 no
C10A C11 H11 121.3 no
C11 C12 O2 128.07(19) no
C11 C12 C13 122.43(18) yes
O2 C12 C13 109.45(17) no
C14 C13 O1 127.40(19) no
C14 C13 C12 122.78(18) no
O1 C13 C12 109.80(17) no
C6 C14A C14 120.95(16) no
C6 C14A C10A 118.84(15) no
C14 C14A C10A 120.17(15) no
C13 C14 C14A 117.13(17) no
C13 C14 H14 121.4 no
C14A C14 H14 121.4 no
O2 C15 O1 109.83(17) yes
O2 C15 H15A 109.7 no
O1 C15 H15A 109.7 no
O2 C15 H15B 109.7 no
O1 C15 H15B 109.7 no
H15A C15 H15B 108.2 no
N7 C22 H22A 109.5 no
N7 C22 H22B 109.5 no
H22A C22 H22B 109.5 no
N7 C22 H22C 109.5 no
H22A C22 H22C 109.5 no
H22B C22 H22C 109.5 no
O3 C23 H23A 109.5 no
O3 C23 H23B 109.5 no
H23A C23 H23B 109.5 no
O3 C23 H23C 109.5 no
H23A C23 H23C 109.5 no
H23B C23 H23C 109.5 no
O4 C24 H24A 109.5 no
O4 C24 H24B 109.5 no
H24A C24 H24B 109.5 no
O4 C24 H24C 109.5 no
H24A C24 H24C 109.5 no
H24B C24 H24C 109.5 no

loop_
_geom_bond_atom_site_label_1
_geom_bond_atom_site_label_2
_geom_bond_distance
_geom_bond_publ_flag
O1 C13 1.378(2) yes
O1 C15 1.416(3) no
O2 C12 1.377(2) yes
O2 C15 1.415(3) no
O3 C23 1.366(3) no
O3 C2 1.369(2) yes
O4 C3 1.368(2) yes
O4 C24 1.409(2) no
O5 C2' 1.203(2) yes
N7 C6 1.433(2) yes
N7 C22 1.464(2) no
N7 C8 1.474(2) yes
C1 C2 1.377(2) no
C1 C8A 1.394(2) no
C1 H1 0.9300 no
C1' C2' 1.508(2) no
C1' C8 1.527(2) yes
C1' H1'A 0.9700 no
C1' H1'C 0.9700 no
C2 C3 1.400(2) no
C2' C3' 1.486(3) no
C3 C4 1.376(2) no
C3' H3'A 0.9600 no
C3' H3'B 0.9600 no
C3' H3'C 0.9600 no
C4A C8A 1.394(2) no
C4A C4 1.399(2) no
C4A C5 1.474(2) no
C4 H4 0.9300 no
C5 C6 1.388(2) no
C5 C9 1.415(2) no
C6 C14A 1.417(2) no
C8A C8 1.512(2) no
C8 H8 0.9800 no
C9 C10 1.357(2) no
C9 H9 0.9300 no
C10A C10 1.413(2) no
C10A C14A 1.420(2) no
C10A C11 1.424(2) no
C10 H10 0.9300 no
C11 C12 1.348(3) no
C11 H11 0.9300 no
C12 C13 1.391(3) no
C13 C14 1.354(2) no
C14A C14 1.419(2) no
C14 H14 0.9300 no
C15 H15A 0.9700 no
C15 H15B 0.9700 no
C22 H22A 0.9600 no
C22 H22B 0.9600 no
C22 H22C 0.9600 no
C23 H23A 0.9600 no
C23 H23B 0.9600 no
C23 H23C 0.9600 no
C24 H24A 0.9600 no
C24 H24B 0.9600 no
C24 H24C 0.9600 no

loop_
_geom_torsion_atom_site_label_1
_geom_torsion_atom_site_label_2
_geom_torsion_atom_site_label_3
_geom_torsion_atom_site_label_4
_geom_torsion
_geom_torsion_publ_flag
C23 O3 C2 C1 -28.3(3) yes
C23 O3 C2 C3 153.0(2) no
C8A C1 C2 O3 179.85(17) no
C8A C1 C2 C3 -1.6(3) yes
C8 C1' C2' O5 -119.13(19) no
C8 C1' C2' C3' 61.8(2) yes
C24 O4 C3 C4 3.1(3) no
C24 O4 C3 C2 -177.26(18) no
O3 C2 C3 O4 1.3(2) no
C1 C2 C3 O4 -177.36(16) no
O3 C2 C3 C4 -178.98(16) no
C1 C2 C3 C4 2.3(3) yes
O4 C3 C4 C4A 179.24(15) no
C2 C3 C4 C4A -0.4(3) no
C8A C4A C4 C3 -2.2(2) no
C5 C4A C4 C3 177.01(15) no
C8A C4A C5 C6 -18.0(2) yes
C4 C4A C5 C6 162.76(16) no
C8A C4A C5 C9 161.14(16) no
C4 C4A C5 C9 -18.1(2) no
C9 C5 C6 C14A -0.8(2) yes
C4A C5 C6 C14A 178.32(14) no
C9 C5 C6 N7 178.30(14) no
C4A C5 C6 N7 -2.5(2) no
C22 N7 C6 C5 -91.14(18) no
C8 N7 C6 C5 36.54(19) yes
C22 N7 C6 C14A 88.03(17) no
C8 N7 C6 C14A -144.29(14) yes
C2 C1 C8A C4A -1.1(3) no
C2 C1 C8A C8 179.80(16) no
C4 C4A C8A C1 3.0(2) no
C5 C4A C8A C1 -176.28(14) yes
C4 C4A C8A C8 -177.91(15) no
C5 C4A C8A C8 2.8(2) no
C6 N7 C8 C8A -48.99(18) no
C22 N7 C8 C8A 77.77(17) yes
C6 N7 C8 C1' 75.78(16) no
C22 N7 C8 C1' -157.47(14) no
C1 C8A C8 N7 -150.43(15) no
C4A C8A C8 N7 30.5(2) no
C1 C8A C8 C1' 86.20(19) no
C4A C8A C8 C1' -92.87(18) yes
C2' C1' C8 N7 50.13(19) no
C2' C1' C8 C8A 175.09(15) no
C6 C5 C9 C10 -1.5(3) no
C4A C5 C9 C10 179.36(16) no
C5 C9 C10 C10A 2.3(3) no
C14A C10A C10 C9 -0.7(3) yes
C11 C10A C10 C9 176.85(17) no
C10 C10A C11 C12 -176.42(17) no
C14A C10A C11 C12 1.1(3) no
C10A C11 C12 O2 177.42(17) yes
C10A C11 C12 C13 0.2(3) no
C15 O2 C12 C11 -176.8(2) yes
C15 O2 C12 C13 0.6(2) no
C15 O1 C13 C14 178.5(2) yes
C15 O1 C13 C12 -0.1(2) no
C11 C12 C13 C14 -1.3(3) yes
O2 C12 C13 C14 -178.99(17) no
C11 C12 C13 O1 177.28(17) no
O2 C12 C13 O1 -0.4(2) no
C5 C6 C14A C14 -175.43(15) no
N7 C6 C14A C14 5.4(2) no
C5 C6 C14A C10A 2.4(2) no
N7 C6 C14A C10A -176.79(14) no
C10 C10A C14A C6 -1.6(2) no
C11 C10A C14A C6 -179.16(15) yes
C10 C10A C14A C14 176.20(16) no
C11 C10A C14A C14 -1.3(3) no
O1 C13 C14 C14A -177.34(17) no
C12 C13 C14 C14A 1.0(3) yes
C6 C14A C14 C13 178.07(16) no
C10A C14A C14 C13 0.3(3) no
C12 O2 C15 O1 -0.7(3) no
C13 O1 C15 O2 0.5(3) no

loop_
_cod_related_entry_id
_cod_related_entry_database
_cod_related_entry_code
1 ChemSpider 8915378
